data_7239683
loop_
_publ_author_name
'Ren, Jianrong'
'Chen, Dong'
'Liu, Guangrui'
'Wang, Kangcai'
'Fan, Guijuan'
'Yu, Yanwu'
'Zhang, Chaoyang'
'Li, Hongzhen'

_publ_section_title
;
 Crystal structure evolution of the high energetic compound carbonic
 dihydrazidinium bis[3-(5-nitroimino-1,2,4-triazolate)] induced by
 solvents
;
_journal_issue 3
_journal_name_full CrystEngComm
_journal_page_first 593
_journal_page_last 601
_journal_paper_doi 10.1039/C9CE01329F
_journal_volume 22
_journal_year 2020
_chemical_formula_moiety 'C4 H4 N10 O4, 2(C2 H6 O S)'
_chemical_formula_sum 'C8 H16 N10 O6 S2'
_chemical_formula_weight 412.43
_chemical_name_common H2BNT.2DMSO
_space_group_crystal_system monoclinic
_space_group_IT_number 14
_space_group_name_Hall '-P 2yn'
_space_group_name_H-M_alt 'P 1 21/n 1'
_atom_sites_solution_hydrogens mixed
_audit_creation_method SHELXL-2013
_audit_update_record
;
2019-05-23 deposited with the CCDC.	2019-12-03 downloaded from the CCDC.
;
_cell_angle_alpha 90
_cell_angle_beta 95.171(2)
_cell_angle_gamma 90
_cell_formula_units_Z 2
_cell_length_a 12.9910(7)
_cell_length_b 4.6699(2)
_cell_length_c 14.4974(7)
_cell_measurement_reflns_used 7233
_cell_measurement_temperature 296(2)
_cell_measurement_theta_max 54.926
_cell_measurement_theta_min 4.413
_cell_volume 875.93(7)
_computing_cell_refinement 'Bruker SAINT'
_computing_data_collection 'Bruker APEX2'
_computing_data_reduction 'Bruker SAINT'
_computing_molecular_graphics 'Bruker SHELXTL'
_computing_publication_material 'Bruker SHELXTL'
_computing_structure_refinement 'SHELXL-2013 (Sheldrick, 2013)'
_computing_structure_solution 'SHELXS-97 (Sheldrick 2008)'
_diffrn_ambient_temperature 296(2)
_diffrn_measured_fraction_theta_full 0.992
_diffrn_measured_fraction_theta_max 0.993
_diffrn_measurement_device_type 'Bruker APEX-II CCD'
_diffrn_measurement_method '\f and \w scans'
_diffrn_radiation_type MoK\a
_diffrn_radiation_wavelength 0.71073
_diffrn_reflns_av_R_equivalents 0.0567
_diffrn_reflns_av_unetI/netI 0.0296
_diffrn_reflns_Laue_measured_fraction_full 0.992
_diffrn_reflns_Laue_measured_fraction_max 0.993
_diffrn_reflns_limit_h_max 16
_diffrn_reflns_limit_h_min -16
_diffrn_reflns_limit_k_max 5
_diffrn_reflns_limit_k_min -5
_diffrn_reflns_limit_l_max 17
_diffrn_reflns_limit_l_min -17
_diffrn_reflns_number 14378
_diffrn_reflns_point_group_measured_fraction_full 0.992
_diffrn_reflns_point_group_measured_fraction_max 0.993
_diffrn_reflns_theta_full 25.242
_diffrn_reflns_theta_max 25.981
_diffrn_reflns_theta_min 2.822
_exptl_absorpt_coefficient_mu 0.356
_exptl_absorpt_correction_T_max 0.7456
_exptl_absorpt_correction_T_min 0.6139
_exptl_absorpt_correction_type multi-scan
_exptl_absorpt_process_details sadabs
_exptl_crystal_colour colorless
_exptl_crystal_density_diffrn 1.564
_exptl_crystal_description prismatic
_exptl_crystal_F_000 428
_exptl_crystal_recrystallization_method 'Re-crystallisation from solvent: DMSO'
_exptl_crystal_size_max 0.170
_exptl_crystal_size_mid 0.130
_exptl_crystal_size_min 0.050
_refine_diff_density_max 0.525
_refine_diff_density_min -0.341
_refine_diff_density_rms 0.051
_refine_ls_extinction_method none
_refine_ls_goodness_of_fit_ref 1.047
_refine_ls_hydrogen_treatment mixed
_refine_ls_matrix_type full
_refine_ls_number_parameters 124
_refine_ls_number_reflns 1709
_refine_ls_number_restraints 0
_refine_ls_restrained_S_all 1.047
_refine_ls_R_factor_all 0.0482
_refine_ls_R_factor_gt 0.0431
_refine_ls_shift/su_max 0.000
_refine_ls_shift/su_mean 0.000
_refine_ls_structure_factor_coef Fsqd
_refine_ls_weighting_details 'w=1/[\s^2^(Fo^2^)+(0.0669P)^2^+0.5123P] where P=(Fo^2^+2Fc^2^)/3'
_refine_ls_weighting_scheme calc
_refine_ls_wR_factor_gt 0.1215
_refine_ls_wR_factor_ref 0.1267
_reflns_Friedel_coverage 0.000
_reflns_number_gt 1515
_reflns_number_total 1709
_reflns_threshold_expression 'I > 2\s(I)'
_cod_data_source_file c9ce01329f2.cif
_cod_data_source_block mo_d8v18367_0m
_cod_depositor_comments
;Adding full bibliography for 7239680--7239683.cif.

 Adding full bibliography for 7239680--7239683.cif.
;
_cod_original_sg_symbol_H-M 'P 21/n'
_cod_database_code 7239683
_shelx_space_group_comment
; 
The symmetry employed for this shelxl refinement is uniquely defined 
by the following loop, which should always be used as a source of 
symmetry information in preference to the above space-group names. 
They are only intended as comments. 
;
_shelx_estimated_absorpt_t_min 0.942
_shelx_estimated_absorpt_t_max 0.982
_shelxl_version_number 2013-4

loop_
_space_group_symop_operation_xyz
'x, y, z'
'-x+1/2, y+1/2, -z+1/2'
'-x, -y, -z'
'x-1/2, -y-1/2, z-1/2'

loop_
_atom_site_label
_atom_site_type_symbol
_atom_site_fract_x
_atom_site_fract_y
_atom_site_fract_z
_atom_site_U_iso_or_equiv
_atom_site_adp_type
_atom_site_occupancy
_atom_site_site_symmetry_order
_atom_site_calc_flag
_atom_site_refinement_flags_posn
_atom_site_refinement_flags_adp
S1 S 0.22265(5) 0.65160(13) 0.39207(4) 0.0494(2) Uani 1 1 d . .
O1 O 0.59417(18) 0.3650(6) 0.14026(15) 0.0901(8) Uani 1 1 d . .
O2 O 0.69206(14) 0.6775(4) 0.21440(12) 0.0610(5) Uani 1 1 d . .
O3 O 0.31854(13) 0.4667(4) 0.39013(13) 0.0605(5) Uani 1 1 d . .
N1 N 0.49124(13) 0.7462(4) 0.40121(11) 0.0383(4) Uani 1 1 d . .
N2 N 0.63439(13) 0.9122(4) 0.36221(11) 0.0409(4) Uani 1 1 d . .
H2 H 0.6883 0.9379 0.3329 0.049 Uiso 1 1 calc R U
N3 N 0.61421(13) 1.0625(4) 0.43998(12) 0.0420(4) Uani 1 1 d . .
N4 N 0.54238(14) 0.5345(5) 0.26798(12) 0.0491(5) Uani 1 1 d . .
N5 N 0.61234(16) 0.5292(5) 0.20635(13) 0.0538(5) Uani 1 1 d . .
C1 C 0.52672(15) 0.9538(5) 0.46078(13) 0.0359(4) Uani 1 1 d . .
C2 C 0.56106(15) 0.7232(5) 0.33762(13) 0.0371(5) Uani 1 1 d . .
C3 C 0.1367(2) 0.5174(8) 0.3007(2) 0.0752(9) Uani 1 1 d . .
H3A H 0.1619 0.5658 0.2424 0.113 Uiso 1 1 calc R U
H3B H 0.0695 0.6006 0.3041 0.113 Uiso 1 1 calc R U
H3C H 0.1320 0.3130 0.3059 0.113 Uiso 1 1 calc R U
C4 C 0.1601(3) 0.5263(9) 0.4869(2) 0.0825(10) Uani 1 1 d . .
H4A H 0.1461 0.3254 0.4795 0.124 Uiso 1 1 calc R U
H4B H 0.0962 0.6280 0.4899 0.124 Uiso 1 1 calc R U
H4C H 0.2037 0.5573 0.5431 0.124 Uiso 1 1 calc R U
H1 H 0.437(3) 0.656(7) 0.396(2) 0.083(11) Uiso 1 1 d . .

loop_
_atom_site_aniso_label
_atom_site_aniso_U_11
_atom_site_aniso_U_22
_atom_site_aniso_U_33
_atom_site_aniso_U_23
_atom_site_aniso_U_13
_atom_site_aniso_U_12
S1 0.0483(4) 0.0503(4) 0.0517(4) -0.0014(2) 0.0159(3) -0.0094(2)
O1 0.0892(16) 0.120(2) 0.0661(13) -0.0534(13) 0.0362(12) -0.0111(14)
O2 0.0538(10) 0.0802(13) 0.0539(10) -0.0113(9) 0.0321(8) 0.0007(9)
O3 0.0390(9) 0.0698(12) 0.0747(12) -0.0152(10) 0.0159(8) -0.0101(8)
N1 0.0302(8) 0.0542(11) 0.0323(8) -0.0049(8) 0.0137(7) -0.0016(8)
N2 0.0328(9) 0.0601(11) 0.0327(9) -0.0040(8) 0.0185(7) 0.0000(8)
N3 0.0361(9) 0.0588(11) 0.0334(9) -0.0072(8) 0.0166(7) -0.0041(8)
N4 0.0398(10) 0.0693(13) 0.0405(10) -0.0158(9) 0.0170(8) 0.0023(9)
N5 0.0507(12) 0.0729(14) 0.0407(10) -0.0109(10) 0.0195(9) 0.0103(11)
C1 0.0312(9) 0.0501(11) 0.0277(9) -0.0002(8) 0.0109(7) 0.0012(9)
C2 0.0297(9) 0.0532(12) 0.0301(9) -0.0011(9) 0.0112(7) 0.0076(9)
C3 0.0647(18) 0.088(2) 0.0698(19) -0.0050(16) -0.0086(14) 0.0017(16)
C4 0.0694(19) 0.118(3) 0.0650(18) 0.0073(19) 0.0326(15) -0.0153(19)

loop_
_atom_type_symbol
_atom_type_description
_atom_type_scat_dispersion_real
_atom_type_scat_dispersion_imag
_atom_type_scat_source
C C 0.0033 0.0016 'International Tables Vol C Tables 4.2.6.8 and 6.1.1.4'
H H 0.0000 0.0000 'International Tables Vol C Tables 4.2.6.8 and 6.1.1.4'
N N 0.0061 0.0033 'International Tables Vol C Tables 4.2.6.8 and 6.1.1.4'
O O 0.0106 0.0060 'International Tables Vol C Tables 4.2.6.8 and 6.1.1.4'
S S 0.1246 0.1234 'International Tables Vol C Tables 4.2.6.8 and 6.1.1.4'

loop_
_geom_angle_atom_site_label_1
_geom_angle_atom_site_label_2
_geom_angle_atom_site_label_3
_geom_angle
_geom_angle_site_symmetry_3
O3 S1 C4 105.25(15) .
O3 S1 C3 104.39(14) .
C4 S1 C3 99.35(16) .
C1 N1 C2 106.34(18) .
C1 N1 H1 132(2) .
C2 N1 H1 122(2) .
C2 N2 N3 112.09(15) .
C2 N2 H2 124.0 .
N3 N2 H2 124.0 .
C1 N3 N2 103.03(17) .
N5 N4 C2 115.33(19) .
O1 N5 O2 121.27(19) .
O1 N5 N4 116.0(2) .
O2 N5 N4 122.72(19) .
N3 C1 N1 112.67(17) .
N3 C1 C1 123.6(2) 3_676
N1 C1 C1 123.7(2) 3_676
N2 C2 N4 135.69(17) .
N2 C2 N1 105.87(18) .
N4 C2 N1 118.43(19) .
S1 C3 H3A 109.5 .
S1 C3 H3B 109.5 .
H3A C3 H3B 109.5 .
S1 C3 H3C 109.5 .
H3A C3 H3C 109.5 .
H3B C3 H3C 109.5 .
S1 C4 H4A 109.5 .
S1 C4 H4B 109.5 .
H4A C4 H4B 109.5 .
S1 C4 H4C 109.5 .
H4A C4 H4C 109.5 .
H4B C4 H4C 109.5 .

loop_
_geom_bond_atom_site_label_1
_geom_bond_atom_site_label_2
_geom_bond_distance
_geom_bond_site_symmetry_2
S1 O3 1.518(2) .
S1 C4 1.759(3) .
S1 C3 1.769(3) .
O1 N5 1.233(3) .
O2 N5 1.243(3) .
N1 C1 1.351(3) .
N1 C2 1.355(2) .
N1 H1 0.82(3) .
N2 C2 1.324(3) .
N2 N3 1.373(2) .
N2 H2 0.8600 .
N3 C1 1.305(3) .
N4 N5 1.331(2) .
N4 C2 1.346(3) .
C1 C1 1.450(4) 3_676
C3 H3A 0.9600 .
C3 H3B 0.9600 .
C3 H3C 0.9600 .
C4 H4A 0.9600 .
C4 H4B 0.9600 .
C4 H4C 0.9600 .

loop_
_geom_hbond_atom_site_label_D
_geom_hbond_atom_site_label_H
_geom_hbond_atom_site_label_A
_geom_hbond_distance_DH
_geom_hbond_distance_HA
_geom_hbond_distance_DA
_geom_hbond_angle_DHA
_geom_hbond_site_symmetry_A
N2 H2 O2 0.86 2.11 2.578(2) 113.7 .
N2 H2 O2 0.86 2.08 2.881(2) 154.7 2_655
C3 H3B O1 0.96 2.65 3.581(4) 164.3 2
C3 H3B N4 0.96 2.65 3.437(4) 139.2 2
N1 H1 S1 0.82(3) 2.78(3) 3.5078(19) 149(3) .
N1 H1 O3 0.82(3) 1.77(3) 2.588(2) 178(3) .
N2 H2 O2 0.86 2.11 2.578(2) 113.7 .
N2 H2 O2 0.86 2.08 2.881(2) 154.7 2_655
C3 H3B O1 0.96 2.65 3.581(4) 164.3 2
C3 H3B N4 0.96 2.65 3.437(4) 139.2 2

loop_
_geom_torsion_atom_site_label_1
_geom_torsion_atom_site_label_2
_geom_torsion_atom_site_label_3
_geom_torsion_atom_site_label_4
_geom_torsion
_geom_torsion_site_symmetry_4
C2 N2 N3 C1 0.5(2) .
C2 N4 N5 O1 -177.4(2) .
C2 N4 N5 O2 3.3(3) .
N2 N3 C1 N1 0.0(2) .
N2 N3 C1 C1 -179.9(3) 3_676
C2 N1 C1 N3 -0.4(3) .
C2 N1 C1 C1 179.4(3) 3_676
N3 N2 C2 N4 177.8(2) .
N3 N2 C2 N1 -0.7(2) .
N5 N4 C2 N2 -0.5(4) .
N5 N4 C2 N1 177.9(2) .
C1 N1 C2 N2 0.7(2) .
C1 N1 C2 N4 -178.15(19) .
